data_1535903
loop_
_publ_author_name
'Itoh, K.'
'Hinasada, A.'
'Matsunaga, H.'
'Nakamura, E.'

_publ_section_title
;
 Disordered structure of Rb2 Zn Cl4 in the normal phase
;
_journal_name_full 'Journal of the Physical Society of Japan'
_journal_page_first 664
_journal_page_last 670
_journal_volume 52
_journal_year 1983
_chemical_formula_sum 'Cl4 Rb2 Zn'
_chemical_name_systematic 'Rb2 (Zn Cl4)'
_space_group_IT_number 62
_symmetry_space_group_name_Hall '-P 2n 2a'
_symmetry_space_group_name_H-M 'P m c n'
_cell_angle_alpha 90
_cell_angle_beta 90
_cell_angle_gamma 90
_cell_formula_units_Z 4
_cell_length_a 7.276
_cell_length_b 12.716
_cell_length_c 9.256
_cell_volume 856.380
_citation_journal_id_ASTM JUPSAU
_cod_data_source_file Itoh_JUPSAU_1983_678.cif
_cod_data_source_block Cl4Rb2Zn1
_cod_original_cell_volume 856.38
_cod_original_sg_symbol_Hall '-P 2ac 2n (y,z,x)'
_cod_original_formula_sum 'Cl4 Rb2 Zn1'
_cod_database_code 1535903

loop_
_symmetry_equiv_pos_as_xyz
x,y,z
-x,y+1/2,-z+1/2
-x+1/2,-y+1/2,z+1/2
x+1/2,-y,-z
-x,-y,-z
x,-y-1/2,z-1/2
x-1/2,y-1/2,-z-1/2
-x-1/2,y,z

loop_
_atom_site_label
_atom_site_type_symbol
_atom_site_fract_x
_atom_site_fract_y
_atom_site_fract_z
_atom_site_occupancy
_atom_site_U_iso_or_equiv
Cl2 Cl-1 0.2205 0.5857 0.1821 0.5 0.0
Cl3 Cl-1 0.0173 0.3405 0.1866 0.5 0.0
Rb1 Rb+1 0.25 0.6808 0.5151 1 0.0
Cl1 Cl-1 0.2826 0.4176 0.5159 0.5 0.0
Rb2 Rb+1 0.25 0.4066 0.868 1 0.0
Zn1 Zn+2 0.25 0.4225 0.2752 1 0.0
Cl4 Cl-1 0.5128 0.3435 0.1825 0.5 0.0
